data_7118820
loop_
_publ_author_name
'Breit, Nora C.'
'Eisenhut, Carsten'
'Inoue, Shigeyoshi'

_publ_section_title
;
 Phosphinosilylenes as a novel ligand system for heterobimetallic
 complexes.
;
_journal_issue 32
_journal_name_full 'Chemical communications (Cambridge, England)'
_journal_page_first 5523
_journal_page_last 5526
_journal_paper_doi 10.1039/c6cc00601a
_journal_volume 52
_journal_year 2016
_chemical_formula_sum 'C53 H62 Fe2 N4 O18 P2 Si2 W2'
_chemical_formula_weight 1640.59
_chemical_name_systematic
; 
 ? 
;
_space_group_IT_number 15
_symmetry_cell_setting monoclinic
_symmetry_space_group_name_Hall '-C 2yc'
_symmetry_space_group_name_H-M 'C 1 2/c 1'
_atom_sites_solution_hydrogens geom
_atom_sites_solution_primary direct
_atom_sites_solution_secondary difmap
_audit_creation_method
;
CrysAlisPro, Agilent Technologies,
Version 1.171.37.31 (release 14-01-2014 CrysAlis171 .NET)
(compiled Jan 14 2014,18:38:05)
;
_audit_update_record
;
2015-11-09 deposited with the CCDC.
2016-03-01 downloaded from the CCDC.
;
_cell_angle_alpha 90.00
_cell_angle_beta 91.7970(10)
_cell_angle_gamma 90.00
_cell_formula_units_Z 4
_cell_length_a 25.6547(2)
_cell_length_b 10.40180(10)
_cell_length_c 24.8836(2)
_cell_measurement_reflns_used 13098
_cell_measurement_temperature 150(2)
_cell_measurement_theta_max 73.5350
_cell_measurement_theta_min 3.5480
_cell_volume 6637.05(10)
_computing_cell_refinement
;
CrysAlisPro, Agilent Technologies,
Version 1.171.37.31 (release 14-01-2014 CrysAlis171 .NET)
(compiled Jan 14 2014,18:38:05)
;
_computing_data_collection
;
CrysAlisPro, Agilent Technologies,
Version 1.171.37.31 (release 14-01-2014 CrysAlis171 .NET)
(compiled Jan 14 2014,18:38:05)
;
_computing_data_reduction
;
CrysAlisPro, Agilent Technologies,
Version 1.171.37.31 (release 14-01-2014 CrysAlis171 .NET)
(compiled Jan 14 2014,18:38:05)
;
_computing_structure_refinement 'SHELXL-97 (Sheldrick, 1997)'
_computing_structure_solution 'SHELXS-97 (Sheldrick, 1990)'
_diffrn_ambient_environment N~2~
_diffrn_ambient_temperature 150.00(10)
_diffrn_measured_fraction_theta_full 0.999
_diffrn_measured_fraction_theta_max 0.999
_diffrn_measurement_device 'four-circle diffractometer'
_diffrn_measurement_device_type 'SuperNova, Single source at offset, Atlas'
_diffrn_radiation_monochromator mirror
_diffrn_radiation_probe x-ray
_diffrn_radiation_type 'Cu K\a'
_diffrn_radiation_wavelength 1.54184
_diffrn_reflns_av_R_equivalents 0.0430
_diffrn_reflns_av_sigmaI/netI 0.0288
_diffrn_reflns_limit_h_max 30
_diffrn_reflns_limit_h_min -20
_diffrn_reflns_limit_k_max 12
_diffrn_reflns_limit_k_min -12
_diffrn_reflns_limit_l_max 29
_diffrn_reflns_limit_l_min -29
_diffrn_reflns_number 21183
_diffrn_reflns_theta_full 67.50
_diffrn_reflns_theta_max 67.50
_diffrn_reflns_theta_min 3.45
_diffrn_source 'sealed X-ray tube'
_diffrn_source_type 'SuperNova (Cu) X-ray Source'
_exptl_absorpt_coefficient_mu 11.045
_exptl_absorpt_correction_T_max 1.00000
_exptl_absorpt_correction_T_min 0.24927
_exptl_absorpt_correction_type multi-scan
_exptl_absorpt_process_details
;
CrysAlisPro, Agilent Technologies,
Version 1.171.37.35 (release 13-08-2014 CrysAlis171 .NET)
(compiled Aug 13 2014,18:06:01)
Empirical absorption correction using spherical harmonics,
 implemented in SCALE3 ABSPACK scaling algorithm.
;
_exptl_crystal_colour colorless
_exptl_crystal_density_diffrn 1.642
_exptl_crystal_density_method 'not measured'
_exptl_crystal_description plate
_exptl_crystal_F_000 3240
_exptl_crystal_size_max 0.40
_exptl_crystal_size_mid 0.13
_exptl_crystal_size_min 0.09
_refine_diff_density_max 1.435
_refine_diff_density_min -1.388
_refine_diff_density_rms 0.112
_refine_ls_extinction_method none
_refine_ls_goodness_of_fit_ref 1.055
_refine_ls_hydrogen_treatment mixed
_refine_ls_matrix_type full
_refine_ls_number_parameters 484
_refine_ls_number_reflns 5984
_refine_ls_number_restraints 150
_refine_ls_restrained_S_all 1.056
_refine_ls_R_factor_all 0.0334
_refine_ls_R_factor_gt 0.0310
_refine_ls_shift/su_max 0.002
_refine_ls_shift/su_mean 0.000
_refine_ls_structure_factor_coef Fsqd
_refine_ls_weighting_details 'calc w=1/[\s^2^(Fo^2^)+(0.0569P)^2^+4.5886P] where P=(Fo^2^+2Fc^2^)/3'
_refine_ls_weighting_scheme calc
_refine_ls_wR_factor_gt 0.0803
_refine_ls_wR_factor_ref 0.0827
_reflns_number_gt 5623
_reflns_number_total 5984
_reflns_threshold_expression >2sigma(I)
_cod_data_source_file c6cc00601a2.cif
_cod_data_source_block 5
_cod_depositor_comments 'Adding full bibliography for 7118819--7118822.cif.'
_cod_original_sg_symbol_H-M C2/c
_cod_database_code 7118820

loop_
_symmetry_equiv_pos_as_xyz
'x, y, z'
'-x, y, -z+1/2'
'x+1/2, y+1/2, z'
'-x+1/2, y+1/2, -z+1/2'
'-x, -y, -z'
'x, -y, z-1/2'
'-x+1/2, -y+1/2, -z'
'x+1/2, -y+1/2, z-1/2'

loop_
_atom_site_label
_atom_site_type_symbol
_atom_site_fract_x
_atom_site_fract_y
_atom_site_fract_z
_atom_site_U_iso_or_equiv
_atom_site_adp_type
_atom_site_occupancy
_atom_site_symmetry_multiplicity
_atom_site_calc_flag
_atom_site_refinement_flags
_atom_site_disorder_assembly
_atom_site_disorder_group
W1 W 0.199951(5) 0.530870(13) 0.416837(5) 0.02501(8) Uani 1 1 d . . .
Fe1 Fe 0.36676(2) 0.48781(6) 0.23683(2) 0.03460(14) Uani 1 1 d . A .
P1 P 0.25524(3) 0.51653(8) 0.33515(3) 0.02752(18) Uani 1 1 d . . .
Si1 Si 0.33814(3) 0.45130(8) 0.31917(4) 0.02474(18) Uani 1 1 d . . .
O1 O 0.41524(16) 0.5073(4) 0.13165(15) 0.0749(11) Uani 1 1 d . A .
N1 N 0.37737(11) 0.4810(3) 0.38026(12) 0.0287(6) Uani 1 1 d . B .
C1 C 0.38034(12) 0.3542(3) 0.39017(13) 0.0273(6) Uani 1 1 d . . .
O2 O 0.27686(12) 0.3521(3) 0.18929(11) 0.0482(6) Uani 1 1 d . A .
N2 N 0.34827(10) 0.2983(2) 0.35348(10) 0.0256(5) Uani 1 1 d . C .
C2 C 0.41598(12) 0.2884(3) 0.42949(14) 0.0308(7) Uani 1 1 d . . .
O3 O 0.34309(12) 0.7628(3) 0.24577(12) 0.0544(7) Uani 1 1 d . A .
C3 C 0.46429(15) 0.2462(4) 0.41175(16) 0.0457(9) Uani 1 1 d . . .
H3 H 0.4731 0.2583 0.3753 0.055 Uiso 1 1 calc R . .
O4 O 0.4529(7) 0.3258(13) 0.2806(8) 0.068(4) Uani 0.50 1 d PU A 6
O4A O 0.4621(7) 0.3814(14) 0.2863(8) 0.071(4) Uani 0.50 1 d PU A 7
C19 C 0.42224(18) 0.4059(6) 0.26454(18) 0.0643(14) Uani 1 1 d . . .
C4 C 0.49903(15) 0.1873(4) 0.44716(18) 0.0501(10) Uani 1 1 d . . .
H4 H 0.5320 0.1599 0.4351 0.060 Uiso 1 1 calc R . .
O5 O 0.12128(11) 0.5714(3) 0.50959(11) 0.0422(6) Uani 1 1 d . . .
C5 C 0.48635(14) 0.1680(3) 0.49990(16) 0.0406(8) Uani 1 1 d . . .
H5 H 0.5103 0.1263 0.5240 0.049 Uiso 1 1 calc R . .
O6 O 0.11314(12) 0.6599(3) 0.34060(15) 0.0656(9) Uani 1 1 d . . .
C6 C 0.43877(14) 0.2093(4) 0.51757(15) 0.0396(8) Uani 1 1 d . . .
H6 H 0.4301 0.1964 0.5540 0.048 Uiso 1 1 calc R . .
O7 O 0.24778(14) 0.8090(3) 0.44008(11) 0.0568(8) Uani 1 1 d . . .
C7 C 0.40343(13) 0.2694(3) 0.48247(14) 0.0331(7) Uani 1 1 d . . .
H7 H 0.3707 0.2975 0.4949 0.040 Uiso 1 1 calc R . .
O8 O 0.28129(11) 0.4003(3) 0.49911(12) 0.0504(7) Uani 1 1 d . . .
C8 C 0.40556(14) 0.5909(3) 0.40657(15) 0.0377(7) Uani 1 1 d U . .
O9 O 0.15797(12) 0.2495(3) 0.39034(12) 0.0503(7) Uani 1 1 d . . .
C9 C 0.3867(5) 0.6018(9) 0.4662(4) 0.0389(18) Uani 0.53(2) 1 d PU B 3
H9A H 0.4019 0.6786 0.4832 0.058 Uiso 0.53(2) 1 calc PR B 3
H9B H 0.3978 0.5253 0.4865 0.058 Uiso 0.53(2) 1 calc PR B 3
H9C H 0.3486 0.6081 0.4659 0.058 Uiso 0.53(2) 1 calc PR B 3
C10 C 0.3903(5) 0.7096(12) 0.3769(5) 0.042(2) Uani 0.53(2) 1 d PU B 3
H10A H 0.4028 0.7049 0.3402 0.063 Uiso 0.53(2) 1 calc PR B 3
H10B H 0.4058 0.7845 0.3952 0.063 Uiso 0.53(2) 1 calc PR B 3
H10C H 0.3522 0.7177 0.3758 0.063 Uiso 0.53(2) 1 calc PR B 3
C11 C 0.4648(3) 0.5696(11) 0.4076(6) 0.049(2) Uani 0.53(2) 1 d PU B 3
H11A H 0.4756 0.5440 0.3717 0.074 Uiso 0.53(2) 1 calc PR B 3
H11B H 0.4740 0.5018 0.4335 0.074 Uiso 0.53(2) 1 calc PR B 3
H11C H 0.4825 0.6496 0.4182 0.074 Uiso 0.53(2) 1 calc PR B 3
C12 C 0.33184(14) 0.1618(3) 0.34684(15) 0.0347(7) Uani 1 1 d . . .
C13 C 0.2997(4) 0.1268(9) 0.3978(3) 0.0432(19) Uani 0.627(16) 1 d P C 1
H13A H 0.2869 0.0383 0.3946 0.065 Uiso 0.627(16) 1 calc PR C 1
H13B H 0.2700 0.1856 0.4003 0.065 Uiso 0.627(16) 1 calc PR C 1
H13C H 0.3221 0.1349 0.4302 0.065 Uiso 0.627(16) 1 calc PR C 1
C14 C 0.2985(5) 0.1514(8) 0.2977(4) 0.049(2) Uani 0.627(16) 1 d P C 1
H14A H 0.2850 0.0636 0.2944 0.074 Uiso 0.627(16) 1 calc PR C 1
H14B H 0.3190 0.1720 0.2663 0.074 Uiso 0.627(16) 1 calc PR C 1
H14C H 0.2693 0.2118 0.2999 0.074 Uiso 0.627(16) 1 calc PR C 1
H1 H 0.233(2) 0.459(4) 0.291(2) 0.066(17) Uiso 1 1 d . . .
C15 C 0.3791(3) 0.0692(7) 0.3453(5) 0.058(3) Uani 0.627(16) 1 d P C 1
H15A H 0.3965 0.0660 0.3808 0.087 Uiso 0.627(16) 1 calc PR C 1
H15B H 0.4036 0.1000 0.3188 0.087 Uiso 0.627(16) 1 calc PR C 1
H15C H 0.3669 -0.0171 0.3352 0.087 Uiso 0.627(16) 1 calc PR C 1
H2 H 0.2596(15) 0.620(4) 0.3124(16) 0.042(11) Uiso 1 1 d . . .
C16 C 0.39626(18) 0.5018(5) 0.17240(19) 0.0511(10) Uani 1 1 d . . .
C17 C 0.31228(15) 0.4037(3) 0.20884(13) 0.0366(8) Uani 1 1 d . . .
C18 C 0.35374(15) 0.6542(4) 0.24314(15) 0.0411(8) Uani 1 1 d . . .
C20 C 0.15032(15) 0.5549(3) 0.47661(14) 0.0318(7) Uani 1 1 d . . .
C21 C 0.14491(14) 0.6124(4) 0.36714(15) 0.0383(8) Uani 1 1 d . . .
C22 C 0.23077(15) 0.7095(3) 0.43180(13) 0.0361(8) Uani 1 1 d . . .
C23 C 0.25308(14) 0.4489(3) 0.46865(14) 0.0322(7) Uani 1 1 d . . .
C24 C 0.17248(13) 0.3502(3) 0.39995(13) 0.0340(7) Uani 1 1 d . . .
C13B C 0.3271(10) 0.0907(14) 0.3935(6) 0.061(6) Uani 0.373(16) 1 d P C 2
H13D H 0.3116 0.0069 0.3847 0.092 Uiso 0.373(16) 1 calc PR C 2
H13E H 0.3046 0.1368 0.4182 0.092 Uiso 0.373(16) 1 calc PR C 2
H13F H 0.3616 0.0781 0.4107 0.092 Uiso 0.373(16) 1 calc PR C 2
C14B C 0.2776(6) 0.1727(12) 0.3156(6) 0.038(3) Uani 0.373(16) 1 d P C 2
H14D H 0.2658 0.0868 0.3046 0.057 Uiso 0.373(16) 1 calc PR C 2
H14E H 0.2814 0.2266 0.2836 0.057 Uiso 0.373(16) 1 calc PR C 2
H14F H 0.2520 0.2114 0.3391 0.057 Uiso 0.373(16) 1 calc PR C 2
C15B C 0.3702(6) 0.1049(15) 0.3053(8) 0.067(5) Uani 0.373(16) 1 d P C 2
H15D H 0.4052 0.0989 0.3219 0.100 Uiso 0.373(16) 1 calc PR C 2
H15E H 0.3709 0.1610 0.2737 0.100 Uiso 0.373(16) 1 calc PR C 2
H15F H 0.3583 0.0190 0.2943 0.100 Uiso 0.373(16) 1 calc PR C 2
C11B C 0.4617(4) 0.5943(12) 0.3842(7) 0.050(2) Uani 0.47(2) 1 d PU B 4
H11D H 0.4595 0.6059 0.3451 0.075 Uiso 0.47(2) 1 calc PR B 4
H11E H 0.4795 0.5132 0.3928 0.075 Uiso 0.47(2) 1 calc PR B 4
H11F H 0.4812 0.6659 0.4007 0.075 Uiso 0.47(2) 1 calc PR B 4
C9B C 0.4059(7) 0.5859(13) 0.4653(5) 0.047(2) Uani 0.47(2) 1 d PU B 4
H9D H 0.4191 0.6674 0.4800 0.070 Uiso 0.47(2) 1 calc PR B 4
H9E H 0.4284 0.5154 0.4780 0.070 Uiso 0.47(2) 1 calc PR B 4
H9F H 0.3703 0.5714 0.4772 0.070 Uiso 0.47(2) 1 calc PR B 4
C10B C 0.3768(6) 0.7113(14) 0.3848(6) 0.044(2) Uani 0.47(2) 1 d PU B 4
H10E H 0.3937 0.7887 0.3996 0.065 Uiso 0.47(2) 1 calc PR B 4
H10F H 0.3404 0.7088 0.3954 0.065 Uiso 0.47(2) 1 calc PR B 4
H10D H 0.3781 0.7129 0.3455 0.065 Uiso 0.47(2) 1 calc PR B 4
C30 C 0.5373(7) 0.874(2) 0.3326(6) 0.125(4) Uani 0.50 1 d PDU D -5
H30A H 0.5319 0.9226 0.3657 0.188 Uiso 0.50 1 calc PR D -5
H30B H 0.5741 0.8790 0.3234 0.188 Uiso 0.50 1 calc PR D -5
H30C H 0.5276 0.7840 0.3380 0.188 Uiso 0.50 1 calc PR D -5
C31 C 0.5042(7) 0.9299(18) 0.2879(6) 0.136(4) Uani 0.50 1 d PDU D -5
H31A H 0.5179 1.0153 0.2778 0.163 Uiso 0.50 1 calc PR D -5
H31B H 0.4680 0.9409 0.2997 0.163 Uiso 0.50 1 calc PR D -5
C32 C 0.5051(8) 0.8405(18) 0.2404(5) 0.140(4) Uani 0.50 1 d PDU D -5
H32A H 0.4994 0.7512 0.2527 0.168 Uiso 0.50 1 calc PR D -5
H32B H 0.5397 0.8445 0.2241 0.168 Uiso 0.50 1 calc PR D -5
C33 C 0.4636(6) 0.876(2) 0.1988(6) 0.139(4) Uani 0.50 1 d PDU D -5
H33A H 0.4442 0.7967 0.1883 0.167 Uiso 0.50 1 calc PR D -5
H33B H 0.4387 0.9353 0.2153 0.167 Uiso 0.50 1 calc PR D -5
C34 C 0.4827(7) 0.933(2) 0.1524(6) 0.122(4) Uani 0.50 1 d PDU D -5
H34A H 0.4572 0.9226 0.1226 0.183 Uiso 0.50 1 calc PR D -5
H34B H 0.5156 0.8919 0.1431 0.183 Uiso 0.50 1 calc PR D -5
H34C H 0.4887 1.0248 0.1590 0.183 Uiso 0.50 1 calc PR D -5

loop_
_atom_site_aniso_label
_atom_site_aniso_U_11
_atom_site_aniso_U_22
_atom_site_aniso_U_33
_atom_site_aniso_U_23
_atom_site_aniso_U_13
_atom_site_aniso_U_12
W1 0.02450(11) 0.02720(11) 0.02361(11) -0.00008(5) 0.00532(7) 0.00048(5)
Fe1 0.0315(3) 0.0423(3) 0.0308(3) 0.0068(2) 0.0129(2) 0.0037(2)
P1 0.0243(4) 0.0346(4) 0.0239(4) 0.0026(3) 0.0046(3) 0.0034(3)
Si1 0.0235(4) 0.0262(4) 0.0248(4) 0.0014(3) 0.0048(3) -0.0001(3)
O1 0.072(3) 0.105(3) 0.051(2) 0.0169(19) 0.041(2) 0.014(2)
N1 0.0242(14) 0.0274(14) 0.0343(15) -0.0021(11) -0.0016(12) -0.0028(10)
C1 0.0213(14) 0.0314(16) 0.0292(15) -0.0013(12) 0.0036(12) -0.0001(12)
O2 0.0638(19) 0.0395(14) 0.0409(14) -0.0028(12) -0.0045(13) -0.0036(13)
N2 0.0267(13) 0.0240(12) 0.0262(12) 0.0003(10) 0.0011(10) -0.0001(10)
C2 0.0252(16) 0.0275(15) 0.0393(18) -0.0025(13) -0.0057(13) -0.0002(12)
O3 0.071(2) 0.0396(16) 0.0525(17) 0.0073(13) 0.0042(14) -0.0056(14)
C3 0.036(2) 0.060(2) 0.041(2) -0.0012(18) 0.0021(15) 0.0167(18)
O4 0.040(6) 0.098(10) 0.069(6) 0.039(8) 0.031(5) 0.027(6)
O4A 0.035(6) 0.115(11) 0.066(5) 0.024(9) 0.017(4) 0.028(7)
C19 0.044(3) 0.103(4) 0.047(2) 0.027(3) 0.026(2) 0.025(3)
C4 0.033(2) 0.062(3) 0.056(2) -0.002(2) -0.0010(17) 0.0154(18)
O5 0.0463(15) 0.0410(14) 0.0404(14) -0.0047(11) 0.0210(12) 0.0069(12)
C5 0.0315(17) 0.0360(18) 0.053(2) 0.0022(16) -0.0163(15) 0.0021(14)
O6 0.0410(16) 0.077(2) 0.078(2) 0.0339(19) -0.0062(15) 0.0021(15)
C6 0.0347(18) 0.044(2) 0.0401(19) 0.0070(16) -0.0064(15) -0.0063(15)
O7 0.089(2) 0.0380(15) 0.0438(16) -0.0030(12) 0.0039(15) -0.0219(15)
C7 0.0228(15) 0.0385(18) 0.0379(17) 0.0017(14) -0.0034(13) -0.0014(13)
O8 0.0381(14) 0.0669(19) 0.0461(15) 0.0082(14) -0.0013(12) 0.0132(13)
C8 0.0360(14) 0.0327(15) 0.0443(15) -0.0065(13) -0.0034(13) -0.0089(13)
O9 0.0593(17) 0.0375(15) 0.0544(16) -0.0109(12) 0.0078(13) -0.0143(13)
C9 0.042(4) 0.032(3) 0.041(2) -0.006(2) -0.007(2) -0.002(3)
C10 0.045(4) 0.034(3) 0.047(3) -0.002(2) 0.002(3) -0.008(3)
C11 0.038(2) 0.052(4) 0.057(4) -0.003(3) -0.003(2) -0.008(2)
C12 0.0370(18) 0.0246(16) 0.0421(19) -0.0045(14) -0.0033(15) -0.0011(14)
C13 0.051(5) 0.032(4) 0.047(4) 0.001(3) 0.007(4) -0.012(3)
C14 0.073(7) 0.035(4) 0.039(4) 0.004(3) -0.014(4) -0.024(4)
C15 0.060(5) 0.027(3) 0.088(8) -0.013(4) 0.014(4) 0.004(3)
C16 0.046(2) 0.061(2) 0.048(3) 0.011(2) 0.018(2) 0.009(2)
C17 0.050(2) 0.0348(18) 0.0261(16) 0.0013(14) 0.0121(15) 0.0064(16)
C18 0.040(2) 0.047(2) 0.0373(19) 0.0080(16) 0.0084(15) -0.0073(16)
C20 0.0406(19) 0.0275(15) 0.0277(17) 0.0023(13) 0.0072(15) 0.0036(14)
C21 0.0292(18) 0.047(2) 0.0391(19) 0.0112(16) 0.0039(15) 0.0012(15)
C22 0.045(2) 0.0384(19) 0.0252(15) -0.0012(14) 0.0036(14) -0.0019(16)
C23 0.0268(17) 0.0374(17) 0.0328(18) -0.0016(14) 0.0073(15) 0.0024(14)
C24 0.0312(17) 0.040(2) 0.0313(16) -0.0059(14) 0.0085(13) -0.0029(14)
C13B 0.113(16) 0.027(7) 0.044(7) 0.002(5) -0.018(9) -0.033(8)
C14B 0.043(7) 0.032(6) 0.037(7) -0.001(5) -0.007(5) -0.008(5)
C15B 0.076(9) 0.048(8) 0.078(12) -0.033(8) 0.012(8) 0.003(6)
C11B 0.040(2) 0.052(4) 0.057(4) 0.003(3) 0.002(3) -0.010(3)
C9B 0.050(4) 0.045(4) 0.046(2) -0.002(3) -0.002(3) -0.005(3)
C10B 0.051(4) 0.035(3) 0.045(4) -0.004(3) 0.002(3) -0.004(3)
C30 0.113(9) 0.175(11) 0.089(8) 0.053(7) 0.036(7) 0.047(8)
C31 0.114(7) 0.190(10) 0.104(7) 0.034(6) 0.021(7) 0.063(7)
C32 0.117(7) 0.199(10) 0.106(7) 0.028(6) 0.024(6) 0.057(7)
C33 0.114(7) 0.199(10) 0.106(7) 0.029(7) 0.025(6) 0.053(8)
C34 0.095(8) 0.182(11) 0.091(7) 0.008(7) 0.030(6) 0.062(9)

loop_
_atom_type_symbol
_atom_type_description
_atom_type_scat_dispersion_real
_atom_type_scat_dispersion_imag
_atom_type_scat_source
C C 0.0181 0.0091 'International Tables Vol C Tables 4.2.6.8 and 6.1.1.4'
H H 0.0000 0.0000 'International Tables Vol C Tables 4.2.6.8 and 6.1.1.4'
N N 0.0311 0.0180 'International Tables Vol C Tables 4.2.6.8 and 6.1.1.4'
O O 0.0492 0.0322 'International Tables Vol C Tables 4.2.6.8 and 6.1.1.4'
Si Si 0.2541 0.3302 'International Tables Vol C Tables 4.2.6.8 and 6.1.1.4'
P P 0.2955 0.4335 'International Tables Vol C Tables 4.2.6.8 and 6.1.1.4'
Fe Fe -1.1336 3.1974 'International Tables Vol C Tables 4.2.6.8 and 6.1.1.4'
W W -5.4734 5.5774 'International Tables Vol C Tables 4.2.6.8 and 6.1.1.4'

loop_
_geom_angle_atom_site_label_1
_geom_angle_atom_site_label_2
_geom_angle_atom_site_label_3
_geom_angle
C20 W1 C21 87.36(14)
C20 W1 C23 90.61(14)
C21 W1 C23 177.94(13)
C20 W1 C24 92.55(13)
C21 W1 C24 91.72(16)
C23 W1 C24 87.99(14)
C20 W1 C22 90.13(14)
C21 W1 C22 89.37(15)
C23 W1 C22 91.02(14)
C24 W1 C22 177.15(13)
C20 W1 P1 173.35(10)
C21 W1 P1 86.09(10)
C23 W1 P1 95.94(9)
C24 W1 P1 88.79(9)
C22 W1 P1 88.66(9)
C19 Fe1 C18 125.8(2)
C19 Fe1 C17 121.8(2)
C18 Fe1 C17 111.63(17)
C19 Fe1 C16 91.75(19)
C18 Fe1 C16 94.90(19)
C17 Fe1 C16 92.2(2)
C19 Fe1 Si1 81.07(13)
C18 Fe1 Si1 90.95(12)
C17 Fe1 Si1 89.92(11)
C16 Fe1 Si1 172.55(15)
Si1 P1 W1 135.28(5)
N2 Si1 N1 71.95(12)
N2 Si1 Fe1 122.22(9)
N1 Si1 Fe1 123.23(10)
N2 Si1 P1 107.38(9)
N1 Si1 P1 107.33(10)
Fe1 Si1 P1 116.45(5)
C1 N1 C8 130.3(3)
C1 N1 Si1 90.8(2)
C8 N1 Si1 138.0(2)
N2 C1 N1 105.7(3)
N2 C1 C2 126.9(3)
N1 C1 C2 127.1(3)
C1 N2 C12 130.8(3)
C1 N2 Si1 90.9(2)
C12 N2 Si1 138.2(2)
C7 C2 C3 119.5(3)
C7 C2 C1 122.5(3)
C3 C2 C1 118.0(3)
C4 C3 C2 120.0(4)
O4A C19 O4 31.2(10)
O4A C19 Fe1 163.8(9)
O4 C19 Fe1 164.9(9)
C3 C4 C5 120.5(4)
C4 C5 C6 119.8(3)
C5 C6 C7 120.5(4)
C2 C7 C6 119.9(3)
C9B C8 C10 121.3(7)
C9B C8 N1 113.5(6)
C10 C8 N1 107.6(6)
C9B C8 C11 90.2(6)
C10 C8 C11 112.0(6)
N1 C8 C11 111.3(4)
C9B C8 C10B 111.6(8)
C10 C8 C10B 15.1(7)
N1 C8 C10B 104.3(6)
C11 C8 C10B 125.8(7)
C9B C8 C11B 112.4(7)
C10 C8 C11B 92.1(6)
N1 C8 C11B 107.5(5)
C11 C8 C11B 23.8(4)
C10B C8 C11B 107.0(7)
C9B C8 C9 19.2(5)
C10 C8 C9 108.9(6)
N1 C8 C9 107.9(4)
C11 C8 C9 109.1(6)
C10B C8 C9 96.6(6)
C11B C8 C9 130.3(6)
C13B C12 C14 126.3(8)
C13B C12 N2 116.6(6)
C14 C12 N2 108.5(4)
C13B C12 C15 77.3(11)
C14 C12 C15 111.6(6)
N2 C12 C15 112.1(4)
C13B C12 C15B 115.2(11)
C14 C12 C15B 77.6(7)
N2 C12 C15B 104.6(6)
C15 C12 C15B 40.5(7)
C13B C12 C14B 110.6(10)
C14 C12 C14B 27.8(4)
N2 C12 C14B 103.2(5)
C15 C12 C14B 135.3(6)
C15B C12 C14B 105.3(8)
C13B C12 C13 30.7(10)
C14 C12 C13 110.2(5)
N2 C12 C13 106.5(4)
C15 C12 C13 107.8(5)
C15B C12 C13 143.1(8)
C14B C12 C13 86.4(6)
O1 C16 Fe1 178.2(5)
O2 C17 Fe1 177.7(3)
O3 C18 Fe1 176.8(4)
O5 C20 W1 177.8(3)
O6 C21 W1 177.8(4)
O7 C22 W1 179.8(4)
O8 C23 W1 177.0(3)
O9 C24 W1 179.0(3)
C30 C31 C32 108.8(13)
C31 C32 C33 111.3(15)
C34 C33 C32 114.4(14)

loop_
_geom_bond_atom_site_label_1
_geom_bond_atom_site_label_2
_geom_bond_distance
W1 C20 2.004(3)
W1 C21 2.033(4)
W1 C23 2.034(4)
W1 C24 2.046(4)
W1 C22 2.049(4)
W1 P1 2.5194(8)
Fe1 C19 1.779(5)
Fe1 C18 1.771(4)
Fe1 C17 1.773(4)
Fe1 C16 1.800(4)
Fe1 Si1 2.2307(10)
P1 Si1 2.2790(13)
Si1 N2 1.821(3)
Si1 N1 1.823(3)
O1 C16 1.140(6)
N1 C1 1.344(4)
N1 C8 1.493(4)
C1 N2 1.342(4)
C1 C2 1.485(5)
O2 C17 1.150(5)
N2 C12 1.489(4)
C2 C7 1.381(5)
C2 C3 1.399(5)
O3 C18 1.165(5)
C3 C4 1.377(6)
O4 C19 1.206(18)
O4A C19 1.17(2)
C4 C5 1.377(6)
O5 C20 1.138(4)
C5 C6 1.379(5)
O6 C21 1.145(5)
C6 C7 1.388(5)
O7 C22 1.139(5)
O8 C23 1.149(5)
C8 C9B 1.461(12)
C8 C10 1.484(13)
C8 C11 1.534(10)
C8 C10B 1.543(14)
C8 C11B 1.560(10)
C8 C9 1.579(10)
O9 C24 1.135(4)
C12 C13B 1.386(14)
C12 C14 1.473(9)
C12 C15 1.549(8)
C12 C15B 1.565(13)
C12 C14B 1.576(13)
C12 C13 1.577(8)
C30 C31 1.494(16)
C31 C32 1.505(16)
C32 C33 1.505(17)
C33 C34 1.404(17)
